data_4033477
loop_
_publ_author_name
'Tatsuta, Kuniaki'
'Sekine, Daisuke'
'Hayama, Shinichi'
'Kataoka, Yasuhiro'
'Hayashi, Shinya'
'Hosokawa, Seijiro'

_publ_section_title
;
 Total Synthesis and Structural Determination of XR774, a Tyrosine Kinase
 Inhibitor.
;
_journal_issue 13
_journal_name_full 'The Journal of organic chemistry'
_journal_page_first 7010
_journal_page_last 7018
_journal_paper_doi 10.1021/acs.joc.7b02997
_journal_volume 83
_journal_year 2018
_chemical_formula_moiety 'C35 H35 Br Cl3 N O9'
_chemical_formula_sum 'C35 H35 Br Cl3 N O9'
_chemical_formula_weight 799.89
_space_group_crystal_system triclinic
_space_group_IT_number 2
_space_group_name_Hall '-P 1'
_space_group_name_H-M_alt 'P -1'
_symmetry_space_group_name_Hall '-P 1'
_symmetry_space_group_name_H-M 'P -1'
_atom_sites_solution_hydrogens geom
_atom_sites_solution_primary direct
_atom_sites_solution_secondary difmap
_cell_angle_alpha 94.346(4)
_cell_angle_beta 92.373(4)
_cell_angle_gamma 102.343(4)
_cell_formula_units_Z 2
_cell_length_a 10.1384(15)
_cell_length_b 12.1562(17)
_cell_length_c 15.084(2)
_cell_measurement_reflns_used 9152
_cell_measurement_temperature 296
_cell_measurement_theta_max 27.47
_cell_measurement_theta_min 3.09
_cell_volume 1807.7(4)
_computing_cell_refinement 'RAPID AUTO'
_computing_data_collection 'RAPID AUTO (Rigaku, ????)'
_computing_data_reduction 'RAPID AUTO'
_computing_molecular_graphics 'CrystalStructure 4.2.4'
_computing_publication_material 'CrystalStructure 4.2.4 (Rigaku, 2016)'
_computing_structure_refinement 'SHELXL Version 2014/6 (Sheldrick, 2008)'
_computing_structure_solution 'SIR92 (Altomare, et al., 1994)'
_diffrn_ambient_temperature 296
_diffrn_detector_area_resol_mean 10.000
_diffrn_measured_fraction_theta_full 0.997
_diffrn_measured_fraction_theta_max 0.989
_diffrn_measurement_device_type 'Rigaku R-AXIS RAPID'
_diffrn_measurement_method \w
_diffrn_radiation_type 'Mo K\a'
_diffrn_radiation_wavelength 0.71075
_diffrn_reflns_av_R_equivalents 0.0845
_diffrn_reflns_Laue_measured_fraction_full 0.997
_diffrn_reflns_Laue_measured_fraction_max 0.989
_diffrn_reflns_limit_h_max 13
_diffrn_reflns_limit_h_min -13
_diffrn_reflns_limit_k_max 15
_diffrn_reflns_limit_k_min -15
_diffrn_reflns_limit_l_max 19
_diffrn_reflns_limit_l_min -19
_diffrn_reflns_number 17898
_diffrn_reflns_point_group_measured_fraction_full 0.997
_diffrn_reflns_point_group_measured_fraction_max 0.989
_diffrn_reflns_theta_full 25.242
_diffrn_reflns_theta_max 27.484
_diffrn_reflns_theta_min 3.085
_diffrn_standards_number 0
_exptl_absorpt_coefficient_mu 1.413
_exptl_absorpt_correction_T_max 0.702
_exptl_absorpt_correction_T_min 0.338
_exptl_absorpt_correction_type multi-scan
_exptl_absorpt_process_details 'ABSCOR (Rigaku, 1995)'
_exptl_crystal_colour colorless
_exptl_crystal_density_diffrn 1.470
_exptl_crystal_density_method 'not measured'
_exptl_crystal_description block
_exptl_crystal_F_000 820.0
_exptl_crystal_size_max 0.100
_exptl_crystal_size_mid 0.100
_exptl_crystal_size_min 0.100
_refine_diff_density_max 1.10
_refine_diff_density_min -1.24
_refine_ls_extinction_method none
_refine_ls_goodness_of_fit_ref 1.204
_refine_ls_hydrogen_treatment constr
_refine_ls_number_parameters 442
_refine_ls_number_reflns 8203
_refine_ls_number_restraints 0
_refine_ls_R_factor_all 0.1101
_refine_ls_R_factor_gt 0.0734
_refine_ls_shift/su_max 0.000
_refine_ls_structure_factor_coef Fsqd
_refine_ls_weighting_details 'w = 1/[\s^2^(Fo^2^)+(0.1000P)^2^] where P=(Fo^2^+2Fc^2^)/3'
_refine_ls_weighting_scheme calc
_refine_ls_wR_factor_gt 0.1923
_refine_ls_wR_factor_ref 0.2362
_reflns_Friedel_coverage 0.000
_reflns_number_gt 5232
_reflns_number_total 8203
_reflns_threshold_expression F^2^>2.0\s(F^2^)
_cod_data_source_file jo7b02997_si_004.cif
_cod_data_source_block sekine2
_cod_depositor_comments 'Adding full bibliography for 4033477--4033481.cif.'
_cod_database_code 4033477
_shelxl_version_number 2014/6

loop_
_space_group_symop_id
_space_group_symop_operation_xyz
1 +X,+Y,+Z
2 -X,-Y,-Z

loop_
_atom_site_label
_atom_site_type_symbol
_atom_site_fract_x
_atom_site_fract_y
_atom_site_fract_z
_atom_site_U_iso_or_equiv
_atom_site_adp_type
_atom_site_occupancy
_atom_site_site_symmetry_order
_atom_site_calc_flag
_atom_site_refinement_flags_posn
_atom_site_refinement_flags_adp
Br1 Br -0.28700(5) 0.91653(4) 0.60242(3) 0.03750(19) Uani 1 1 d . .
Cl2 Cl 0.48385(17) 0.87282(14) 0.77918(11) 0.0592(4) Uani 1 1 d . .
Cl3 Cl 0.7481(2) 0.9232(2) 0.87233(17) 0.0979(8) Uani 1 1 d . .
Cl4 Cl 0.5551(3) 0.71922(16) 0.89853(14) 0.1075(10) Uani 1 1 d . .
O1 O 0.2932(3) 0.7856(3) 0.4626(2) 0.0297(7) Uani 1 1 d . .
O2 O 0.3805(3) 0.8866(3) 0.5913(2) 0.0353(8) Uani 1 1 d . .
O3 O 0.6351(3) 0.8262(3) 0.3750(2) 0.0329(7) Uani 1 1 d . .
O4 O 0.5666(3) 0.6867(3) 0.1895(2) 0.0323(8) Uani 1 1 d . .
O5 O 0.3305(4) 0.5839(3) 0.5375(2) 0.0384(8) Uani 1 1 d . .
O6 O -0.0676(5) 0.2319(3) 0.0920(3) 0.0634(12) Uani 1 1 d . .
O7 O -0.0436(4) 0.4246(3) 0.1342(3) 0.0483(10) Uani 1 1 d . .
O8 O 0.7810(3) 0.8063(3) 0.2173(3) 0.0462(10) Uani 1 1 d . .
O9 O 0.1494(4) 0.4525(3) 0.5846(3) 0.0448(9) Uani 1 1 d . .
N12 N 0.4526(5) 0.8789(4) 0.0734(3) 0.0455(11) Uani 1 1 d . .
C1 C -0.1110(4) 0.8984(4) 0.5811(3) 0.0285(10) Uani 1 1 d . .
C11 C 0.2851(4) 0.8486(4) 0.5392(3) 0.0273(9) Uani 1 1 d . .
C13 C 0.1449(4) 0.8638(4) 0.5516(3) 0.0276(10) Uani 1 1 d . .
C14 C 0.4250(4) 0.7587(4) 0.4479(3) 0.0308(10) Uani 1 1 d . .
H14 H 0.4720 0.7574 0.5058 0.037 Uiso 1 1 calc R U
C15 C 0.0367(4) 0.8098(4) 0.4941(3) 0.0290(10) Uani 1 1 d . .
H15 H 0.0502 0.7611 0.4464 0.035 Uiso 1 1 calc R U
C16 C -0.0033(5) 0.9531(4) 0.6377(3) 0.0346(11) Uani 1 1 d . .
H16 H -0.0167 1.0008 0.6860 0.042 Uiso 1 1 calc R U
C17 C 0.4107(5) 0.8158(4) 0.1243(3) 0.0338(11) Uani 1 1 d . .
C18 C 0.7025(4) 0.6966(4) 0.2212(4) 0.0360(11) Uani 1 1 d . .
H18A H 0.7040 0.6771 0.2824 0.043 Uiso 1 1 calc R U
H18B H 0.7420 0.6433 0.1859 0.043 Uiso 1 1 calc R U
C19 C 0.3993(4) 0.6427(4) 0.3996(3) 0.0279(9) Uani 1 1 d . .
C20 C 0.1256(5) 0.9368(4) 0.6223(3) 0.0315(10) Uani 1 1 d . .
H20 H 0.1991 0.9751 0.6596 0.038 Uiso 1 1 calc R U
C21 C 0.3496(5) 0.5507(4) 0.4502(3) 0.0325(10) Uani 1 1 d . .
C22 C 0.2571(4) 0.7946(4) 0.2468(3) 0.0309(10) Uani 1 1 d . .
H22A H 0.2589 0.7692 0.3061 0.037 Uiso 1 1 calc R U
H22B H 0.2908 0.8759 0.2518 0.037 Uiso 1 1 calc R U
C23 C -0.0916(5) 0.8278(4) 0.5072(3) 0.0321(10) Uani 1 1 d . .
H23 H -0.1640 0.7935 0.4675 0.038 Uiso 1 1 calc R U
C24 C 0.5058(4) 0.8477(4) 0.3987(3) 0.0317(10) Uani 1 1 d . .
H24 H 0.5052 0.9258 0.4199 0.038 Uiso 1 1 calc R U
C25 C 0.1428(5) 0.5784(4) 0.1511(3) 0.0350(11) Uani 1 1 d . .
C26 C 0.1126(5) 0.7669(4) 0.2075(4) 0.0346(11) Uani 1 1 d . .
H26A H 0.0577 0.8077 0.2427 0.041 Uiso 1 1 calc R U
H26B H 0.1099 0.7890 0.1471 0.041 Uiso 1 1 calc R U
C27 C 0.4260(5) 0.6218(4) 0.3111(3) 0.0304(10) Uani 1 1 d . .
C28 C 0.2772(5) 0.6286(4) 0.1345(3) 0.0313(10) Uani 1 1 d . .
C29 C 0.4072(5) 0.5089(4) 0.2747(3) 0.0334(11) Uani 1 1 d . .
H29 H 0.4282 0.4936 0.2162 0.040 Uiso 1 1 calc R U
C30 C 0.3261(5) 0.4406(4) 0.4128(4) 0.0413(12) Uani 1 1 d . .
H30 H 0.2896 0.3808 0.4457 0.050 Uiso 1 1 calc R U
C31 C 0.3515(4) 0.7376(4) 0.1886(3) 0.0298(10) Uani 1 1 d . .
C32 C 0.5345(4) 0.8281(4) 0.3043(3) 0.0281(10) Uani 1 1 d . .
H32 H 0.5509 0.8950 0.2705 0.034 Uiso 1 1 calc R U
C33 C 0.0846(5) 0.4718(4) 0.1076(4) 0.0385(12) Uani 1 1 d . .
C34 C 0.4743(4) 0.7169(4) 0.2513(3) 0.0290(10) Uani 1 1 d . .
C35 C 0.2880(6) 0.5002(5) 0.5971(4) 0.0444(13) Uani 1 1 d . .
H35A H 0.3383 0.4411 0.5881 0.053 Uiso 1 1 calc R U
H35B H 0.3082 0.5337 0.6578 0.053 Uiso 1 1 calc R U
C36 C 0.0583(5) 0.6405(5) 0.2076(4) 0.0440(13) Uani 1 1 d . .
H36A H 0.0612 0.6187 0.2681 0.053 Uiso 1 1 calc R U
H36B H -0.0351 0.6209 0.1841 0.053 Uiso 1 1 calc R U
C37 C 0.2791(6) 0.4766(5) 0.0243(4) 0.0422(13) Uani 1 1 d . .
H37 H 0.3229 0.4448 -0.0206 0.051 Uiso 1 1 calc R U
C38 C 0.3577(6) 0.4210(4) 0.3255(4) 0.0422(13) Uani 1 1 d . .
H38 H 0.3454 0.3469 0.3005 0.051 Uiso 1 1 calc R U
C39 C 0.3416(5) 0.5773(4) 0.0693(3) 0.0364(11) Uani 1 1 d . .
H39 H 0.4286 0.6119 0.0559 0.044 Uiso 1 1 calc R U
C40 C 0.7979(6) 0.8397(5) 0.1287(4) 0.0534(15) Uani 1 1 d . .
H40A H 0.8522 0.9150 0.1311 0.064 Uiso 1 1 calc R U
H40B H 0.8417 0.7887 0.0955 0.064 Uiso 1 1 calc R U
H40C H 0.7109 0.8376 0.1001 0.064 Uiso 1 1 calc R U
C41 C 0.1520(6) 0.4216(4) 0.0447(4) 0.0427(13) Uani 1 1 d . .
H41 H 0.1123 0.3511 0.0162 0.051 Uiso 1 1 calc R U
C42 C 0.0693(6) 0.5334(5) 0.6093(5) 0.0570(16) Uani 1 1 d . .
H42A H -0.0250 0.4982 0.6000 0.068 Uiso 1 1 calc R U
H42B H 0.0894 0.5598 0.6710 0.068 Uiso 1 1 calc R U
H42C H 0.0902 0.5961 0.5735 0.068 Uiso 1 1 calc R U
C43 C -0.1208(6) 0.3277(5) 0.0836(5) 0.0539(16) Uani 1 1 d . .
H43A H -0.2126 0.3130 0.1028 0.065 Uiso 1 1 calc R U
H43B H -0.1245 0.3425 0.0214 0.065 Uiso 1 1 calc R U
C44 C 0.5758(8) 0.8608(6) 0.8772(5) 0.0638(19) Uani 1 1 d . .
H44 H 0.5402 0.9006 0.9265 0.077 Uiso 1 1 calc R U
C45 C -0.0723(9) 0.1975(7) 0.1821(6) 0.092(3) Uani 1 1 d . .
H45A H -0.0349 0.1316 0.1850 0.111 Uiso 1 1 calc R U
H45B H -0.0207 0.2577 0.2224 0.111 Uiso 1 1 calc R U
H45C H -0.1645 0.1804 0.1985 0.111 Uiso 1 1 calc R U

loop_
_atom_site_aniso_label
_atom_site_aniso_U_11
_atom_site_aniso_U_22
_atom_site_aniso_U_33
_atom_site_aniso_U_23
_atom_site_aniso_U_13
_atom_site_aniso_U_12
Br1 0.0265(3) 0.0461(3) 0.0412(4) -0.0027(2) 0.0047(2) 0.0126(2)
Cl2 0.0596(10) 0.0663(9) 0.0542(10) 0.0058(7) 0.0080(8) 0.0180(8)
Cl3 0.0659(12) 0.157(2) 0.0835(16) 0.0171(15) 0.0002(11) 0.0499(14)
Cl4 0.216(3) 0.0656(11) 0.0623(13) 0.0168(9) 0.0386(16) 0.0688(16)
O1 0.0205(15) 0.0378(17) 0.0302(19) -0.0045(13) -0.0015(13) 0.0082(14)
O2 0.0270(17) 0.0370(17) 0.040(2) -0.0065(15) -0.0048(15) 0.0080(15)
O3 0.0210(15) 0.0431(18) 0.033(2) -0.0022(14) -0.0007(13) 0.0064(14)
O4 0.0237(16) 0.0432(18) 0.031(2) -0.0052(14) 0.0010(14) 0.0122(15)
O5 0.042(2) 0.0395(18) 0.033(2) 0.0030(15) 0.0051(16) 0.0066(16)
O6 0.070(3) 0.040(2) 0.075(4) 0.008(2) -0.003(3) 0.001(2)
O7 0.037(2) 0.050(2) 0.053(3) -0.0013(18) -0.0050(18) 0.0023(18)
O8 0.0281(18) 0.060(2) 0.046(2) -0.0113(18) 0.0033(16) 0.0033(18)
O9 0.037(2) 0.049(2) 0.048(3) 0.0112(17) 0.0049(17) 0.0058(17)
N12 0.052(3) 0.047(2) 0.041(3) 0.006(2) 0.004(2) 0.018(2)
C1 0.022(2) 0.027(2) 0.034(3) 0.0058(18) -0.0010(19) -0.0001(18)
C11 0.026(2) 0.027(2) 0.028(3) -0.0019(17) 0.0024(19) 0.0046(19)
C13 0.028(2) 0.025(2) 0.031(3) 0.0009(18) 0.0007(19) 0.0090(19)
C14 0.022(2) 0.042(2) 0.030(3) 0.001(2) 0.0018(19) 0.013(2)
C15 0.027(2) 0.028(2) 0.032(3) 0.0030(18) 0.0020(19) 0.0058(19)
C16 0.033(3) 0.036(2) 0.035(3) -0.004(2) 0.005(2) 0.010(2)
C17 0.032(2) 0.040(3) 0.031(3) -0.002(2) 0.001(2) 0.013(2)
C18 0.020(2) 0.047(3) 0.041(3) -0.005(2) 0.003(2) 0.010(2)
C19 0.021(2) 0.029(2) 0.034(3) 0.0009(18) 0.0000(18) 0.0062(18)
C20 0.025(2) 0.037(2) 0.029(3) -0.0033(19) -0.0015(19) 0.003(2)
C21 0.029(2) 0.038(2) 0.031(3) 0.002(2) 0.001(2) 0.007(2)
C22 0.029(2) 0.035(2) 0.031(3) -0.0020(19) 0.0002(19) 0.013(2)
C23 0.025(2) 0.039(2) 0.030(3) -0.004(2) -0.0011(19) 0.006(2)
C24 0.024(2) 0.036(2) 0.036(3) 0.000(2) -0.002(2) 0.010(2)
C25 0.032(2) 0.044(3) 0.031(3) -0.002(2) -0.005(2) 0.016(2)
C26 0.026(2) 0.042(3) 0.037(3) -0.002(2) 0.000(2) 0.013(2)
C27 0.025(2) 0.033(2) 0.034(3) -0.0024(19) -0.0027(19) 0.011(2)
C28 0.027(2) 0.037(2) 0.031(3) -0.0027(19) -0.0053(19) 0.013(2)
C29 0.034(2) 0.034(2) 0.033(3) -0.0023(19) -0.004(2) 0.010(2)
C30 0.043(3) 0.033(2) 0.047(4) 0.004(2) -0.001(2) 0.006(2)
C31 0.025(2) 0.039(2) 0.026(3) 0.0000(19) -0.0027(19) 0.012(2)
C32 0.021(2) 0.029(2) 0.035(3) -0.0002(18) 0.0008(18) 0.0063(18)
C33 0.038(3) 0.037(2) 0.039(3) -0.002(2) -0.011(2) 0.009(2)
C34 0.023(2) 0.037(2) 0.028(3) -0.0021(19) -0.0018(18) 0.011(2)
C35 0.043(3) 0.056(3) 0.038(3) 0.012(3) 0.002(2) 0.018(3)
C36 0.027(2) 0.056(3) 0.047(4) -0.004(3) 0.004(2) 0.007(2)
C37 0.043(3) 0.048(3) 0.035(3) -0.008(2) -0.001(2) 0.014(3)
C38 0.045(3) 0.029(2) 0.053(4) 0.001(2) 0.001(3) 0.011(2)
C39 0.030(2) 0.047(3) 0.032(3) -0.004(2) -0.002(2) 0.012(2)
C40 0.043(3) 0.059(4) 0.055(4) 0.006(3) 0.010(3) 0.004(3)
C41 0.046(3) 0.040(3) 0.040(3) -0.011(2) -0.008(2) 0.012(3)
C42 0.047(3) 0.061(4) 0.068(5) 0.008(3) 0.009(3) 0.021(3)
C43 0.046(3) 0.046(3) 0.061(4) 0.004(3) -0.018(3) -0.005(3)
C44 0.085(5) 0.074(4) 0.046(4) 0.014(3) 0.018(4) 0.041(4)
C45 0.091(6) 0.082(5) 0.112(8) 0.058(5) 0.011(5) 0.018(5)

loop_
_atom_type_symbol
_atom_type_description
_atom_type_scat_dispersion_real
_atom_type_scat_dispersion_imag
_atom_type_scat_source
C C 0.0033 0.0016
;
International Tables for Crystallography
(Vol. C, Tables 4.2.6.8 and 6.1.1.4)
;
H H 0.0000 0.0000
;
International Tables for Crystallography
(Vol. C, Table 6.1.1.4)
;
O O 0.0106 0.0060
;
International Tables for Crystallography
(Vol. C, Tables 4.2.6.8 and 6.1.1.4)
;
N N 0.0061 0.0033
;
International Tables for Crystallography
(Vol. C, Tables 4.2.6.8 and 6.1.1.4)
;
Cl Cl 0.1484 0.1585
;
International Tables for Crystallography
(Vol. C, Tables 4.2.6.8 and 6.1.1.4)
;
Br Br -0.2901 2.4595
;
International Tables for Crystallography
(Vol. C, Tables 4.2.6.8 and 6.1.1.4)
;

loop_
_geom_angle_atom_site_label_1
_geom_angle_atom_site_label_2
_geom_angle_atom_site_label_3
_geom_angle
C11 O1 C14 115.8(3)
C24 O3 C32 61.4(3)
C18 O4 C34 117.6(4)
C21 O5 C35 119.2(4)
C43 O6 C45 112.2(6)
C33 O7 C43 118.5(5)
C18 O8 C40 114.0(4)
C35 O9 C42 111.6(4)
C16 C1 C23 120.6(4)
C16 C1 Br1 120.3(4)
C23 C1 Br1 119.0(3)
O2 C11 O1 123.6(4)
O2 C11 C13 124.4(4)
O1 C11 C13 111.9(4)
C20 C13 C15 120.1(4)
C20 C13 C11 117.7(4)
C15 C13 C11 122.2(4)
O1 C14 C24 108.9(4)
O1 C14 C19 107.3(4)
C24 C14 C19 113.7(4)
O1 C14 H14 108.9
C24 C14 H14 108.9
C19 C14 H14 108.9
C23 C15 C13 120.3(4)
C23 C15 H15 119.8
C13 C15 H15 119.8
C20 C16 C1 119.7(4)
C20 C16 H16 120.1
C1 C16 H16 120.1
N12 C17 C31 177.2(5)
O8 C18 O4 112.3(4)
O8 C18 H18A 109.1
O4 C18 H18A 109.1
O8 C18 H18B 109.1
O4 C18 H18B 109.1
H18A C18 H18B 107.9
C27 C19 C21 119.5(4)
C27 C19 C14 123.9(4)
C21 C19 C14 116.6(4)
C13 C20 C16 120.1(4)
C13 C20 H20 120.0
C16 C20 H20 120.0
O5 C21 C30 125.6(5)
O5 C21 C19 113.2(4)
C30 C21 C19 121.2(5)
C26 C22 C31 111.9(4)
C26 C22 H22A 109.2
C31 C22 H22A 109.2
C26 C22 H22B 109.2
C31 C22 H22B 109.2
H22A C22 H22B 107.9
C15 C23 C1 119.0(4)
C15 C23 H23 120.5
C1 C23 H23 120.5
O3 C24 C14 114.0(4)
O3 C24 C32 59.5(3)
C14 C24 C32 122.5(4)
O3 C24 H24 116.1
C14 C24 H24 116.1
C32 C24 H24 116.1
C33 C25 C28 118.3(4)
C33 C25 C36 119.9(5)
C28 C25 C36 121.5(4)
C36 C26 C22 108.2(4)
C36 C26 H26A 110.0
C22 C26 H26A 110.0
C36 C26 H26B 110.0
C22 C26 H26B 110.0
H26A C26 H26B 108.4
C19 C27 C29 118.9(5)
C19 C27 C34 122.4(4)
C29 C27 C34 118.7(4)
C39 C28 C25 119.1(4)
C39 C28 C31 120.4(4)
C25 C28 C31 120.5(4)
C38 C29 C27 120.2(5)
C38 C29 H29 119.9
C27 C29 H29 119.9
C21 C30 C38 118.6(5)
C21 C30 H30 120.7
C38 C30 H30 120.7
C17 C31 C28 106.7(4)
C17 C31 C22 108.8(4)
C28 C31 C22 113.4(4)
C17 C31 C34 107.0(4)
C28 C31 C34 111.8(4)
C22 C31 C34 108.9(4)
O3 C32 C24 59.1(3)
O3 C32 C34 116.7(4)
C24 C32 C34 121.0(4)
O3 C32 H32 116.0
C24 C32 H32 116.0
C34 C32 H32 116.0
C41 C33 O7 124.8(5)
C41 C33 C25 121.1(5)
O7 C33 C25 114.2(5)
O4 C34 C32 111.3(4)
O4 C34 C27 111.2(3)
C32 C34 C27 112.3(4)
O4 C34 C31 103.7(4)
C32 C34 C31 106.8(3)
C27 C34 C31 111.2(4)
O9 C35 O5 111.9(4)
O9 C35 H35A 109.2
O5 C35 H35A 109.2
O9 C35 H35B 109.2
O5 C35 H35B 109.2
H35A C35 H35B 107.9
C25 C36 C26 109.4(4)
C25 C36 H36A 109.8
C26 C36 H36A 109.8
C25 C36 H36B 109.8
C26 C36 H36B 109.8
H36A C36 H36B 108.2
C39 C37 C41 120.9(5)
C39 C37 H37 119.6
C41 C37 H37 119.6
C29 C38 C30 121.5(5)
C29 C38 H38 119.3
C30 C38 H38 119.3
C37 C39 C28 120.9(5)
C37 C39 H39 119.6
C28 C39 H39 119.6
O8 C40 H40A 109.5
O8 C40 H40B 109.5
H40A C40 H40B 109.5
O8 C40 H40C 109.5
H40A C40 H40C 109.5
H40B C40 H40C 109.5
C33 C41 C37 119.4(5)
C33 C41 H41 120.3
C37 C41 H41 120.3
O9 C42 H42A 109.5
O9 C42 H42B 109.5
H42A C42 H42B 109.5
O9 C42 H42C 109.5
H42A C42 H42C 109.5
H42B C42 H42C 109.5
O6 C43 O7 112.6(5)
O6 C43 H43A 109.1
O7 C43 H43A 109.1
O6 C43 H43B 109.1
O7 C43 H43B 109.1
H43A C43 H43B 107.8
Cl3 C44 Cl4 110.5(4)
Cl3 C44 Cl2 111.5(4)
Cl4 C44 Cl2 110.5(4)
Cl3 C44 H44 108.1
Cl4 C44 H44 108.1
Cl2 C44 H44 108.1
O6 C45 H45A 109.5
O6 C45 H45B 109.5
H45A C45 H45B 109.5
O6 C45 H45C 109.5
H45A C45 H45C 109.5
H45B C45 H45C 109.5

loop_
_geom_bond_atom_site_label_1
_geom_bond_atom_site_label_2
_geom_bond_distance
Br1 C1 1.882(4)
Cl2 C44 1.747(7)
Cl3 C44 1.756(8)
Cl4 C44 1.745(7)
O1 C11 1.352(5)
O1 C14 1.464(5)
O2 C11 1.207(5)
O3 C24 1.444(5)
O3 C32 1.450(6)
O4 C18 1.417(5)
O4 C34 1.431(5)
O5 C21 1.383(6)
O5 C35 1.418(6)
O6 C43 1.395(7)
O6 C45 1.451(9)
O7 C33 1.393(7)
O7 C43 1.415(7)
O8 C18 1.406(6)
O8 C40 1.432(7)
O9 C35 1.400(6)
O9 C42 1.441(7)
N12 C17 1.156(7)
C1 C16 1.374(7)
C1 C23 1.401(6)
C11 C13 1.490(6)
C13 C20 1.382(6)
C13 C15 1.384(6)
C14 C24 1.478(7)
C14 C19 1.504(6)
C14 H14 0.9800
C15 C23 1.384(6)
C15 H15 0.9300
C16 C20 1.390(6)
C16 H16 0.9300
C17 C31 1.465(7)
C18 H18A 0.9700
C18 H18B 0.9700
C19 C27 1.389(7)
C19 C21 1.416(7)
C20 H20 0.9300
C21 C30 1.379(7)
C22 C26 1.516(6)
C22 C31 1.558(6)
C22 H22A 0.9700
C22 H22B 0.9700
C23 H23 0.9300
C24 C32 1.477(7)
C24 H24 0.9800
C25 C33 1.403(7)
C25 C28 1.410(7)
C25 C36 1.507(7)
C26 C36 1.518(7)
C26 H26A 0.9700
C26 H26B 0.9700
C27 C29 1.410(6)
C27 C34 1.530(7)
C28 C39 1.384(6)
C28 C31 1.533(6)
C29 C38 1.382(7)
C29 H29 0.9300
C30 C38 1.384(8)
C30 H30 0.9300
C31 C34 1.607(6)
C32 C34 1.511(6)
C32 H32 0.9800
C33 C41 1.372(7)
C35 H35A 0.9700
C35 H35B 0.9700
C36 H36A 0.9700
C36 H36B 0.9700
C37 C39 1.366(7)
C37 C41 1.377(8)
C37 H37 0.9300
C38 H38 0.9300
C39 H39 0.9300
C40 H40A 0.9600
C40 H40B 0.9600
C40 H40C 0.9600
C41 H41 0.9300
C42 H42A 0.9600
C42 H42B 0.9600
C42 H42C 0.9600
C43 H43A 0.9700
C43 H43B 0.9700
C44 H44 0.9800
C45 H45A 0.9600
C45 H45B 0.9600
C45 H45C 0.9600

loop_
_geom_torsion_atom_site_label_1
_geom_torsion_atom_site_label_2
_geom_torsion_atom_site_label_3
_geom_torsion_atom_site_label_4
_geom_torsion
C14 O1 C11 O2 3.9(6)
C14 O1 C11 C13 -175.5(4)
O2 C11 C13 C20 7.7(7)
O1 C11 C13 C20 -173.0(4)
O2 C11 C13 C15 -173.8(5)
O1 C11 C13 C15 5.5(6)
C11 O1 C14 C24 -90.8(5)
C11 O1 C14 C19 145.7(4)
C20 C13 C15 C23 -0.4(7)
C11 C13 C15 C23 -178.9(4)
C23 C1 C16 C20 -1.1(7)
Br1 C1 C16 C20 178.5(4)
C40 O8 C18 O4 -65.1(5)
C34 O4 C18 O8 -85.8(5)
O1 C14 C19 C27 109.3(5)
C24 C14 C19 C27 -11.3(6)
O1 C14 C19 C21 -73.1(5)
C24 C14 C19 C21 166.3(4)
C15 C13 C20 C16 2.3(7)
C11 C13 C20 C16 -179.2(4)
C1 C16 C20 C13 -1.5(7)
C35 O5 C21 C30 2.7(7)
C35 O5 C21 C19 -176.6(4)
C27 C19 C21 O5 178.7(4)
C14 C19 C21 O5 1.0(6)
C27 C19 C21 C30 -0.6(7)
C14 C19 C21 C30 -178.3(4)
C13 C15 C23 C1 -2.1(7)
C16 C1 C23 C15 2.9(7)
Br1 C1 C23 C15 -176.7(4)
C32 O3 C24 C14 114.9(5)
O1 C14 C24 O3 -176.0(3)
C19 C14 C24 O3 -56.4(5)
O1 C14 C24 C32 -108.0(4)
C19 C14 C24 C32 11.6(6)
C31 C22 C26 C36 63.7(5)
C21 C19 C27 C29 -2.2(7)
C14 C19 C27 C29 175.3(4)
C21 C19 C27 C34 177.4(4)
C14 C19 C27 C34 -5.0(7)
C33 C25 C28 C39 6.8(7)
C36 C25 C28 C39 -167.9(5)
C33 C25 C28 C31 -172.4(4)
C36 C25 C28 C31 12.9(7)
C19 C27 C29 C38 2.6(7)
C34 C27 C29 C38 -177.0(4)
O5 C21 C30 C38 -176.3(5)
C19 C21 C30 C38 2.9(7)
C39 C28 C31 C17 50.2(6)
C25 C28 C31 C17 -130.6(5)
C39 C28 C31 C22 169.9(4)
C25 C28 C31 C22 -10.8(6)
C39 C28 C31 C34 -66.5(6)
C25 C28 C31 C34 112.7(5)
C26 C22 C31 C17 91.3(5)
C26 C22 C31 C28 -27.2(6)
C26 C22 C31 C34 -152.4(4)
C24 O3 C32 C34 -111.8(5)
C14 C24 C32 O3 -100.6(4)
O3 C24 C32 C34 104.5(4)
C14 C24 C32 C34 3.9(6)
C43 O7 C33 C41 -11.2(8)
C43 O7 C33 C25 168.8(5)
C28 C25 C33 C41 -5.5(8)
C36 C25 C33 C41 169.3(5)
C28 C25 C33 O7 174.5(4)
C36 C25 C33 O7 -10.6(7)
C18 O4 C34 C32 46.4(5)
C18 O4 C34 C27 -79.5(5)
C18 O4 C34 C31 160.9(4)
O3 C32 C34 O4 -76.1(5)
C24 C32 C34 O4 -144.4(4)
O3 C32 C34 C27 49.3(5)
C24 C32 C34 C27 -19.1(5)
O3 C32 C34 C31 171.5(4)
C24 C32 C34 C31 103.1(5)
C19 C27 C34 O4 145.3(4)
C29 C27 C34 O4 -35.1(5)
C19 C27 C34 C32 19.9(6)
C29 C27 C34 C32 -160.5(4)
C19 C27 C34 C31 -99.8(5)
C29 C27 C34 C31 79.9(5)
C17 C31 C34 O4 -51.2(4)
C28 C31 C34 O4 65.3(5)
C22 C31 C34 O4 -168.7(4)
C17 C31 C34 C32 66.4(5)
C28 C31 C34 C32 -177.1(4)
C22 C31 C34 C32 -51.1(5)
C17 C31 C34 C27 -170.8(4)
C28 C31 C34 C27 -54.2(5)
C22 C31 C34 C27 71.8(5)
C42 O9 C35 O5 -67.2(6)
C21 O5 C35 O9 -78.1(6)
C33 C25 C36 C26 -151.1(5)
C28 C25 C36 C26 23.6(7)
C22 C26 C36 C25 -60.9(6)
C27 C29 C38 C30 -0.3(8)
C21 C30 C38 C29 -2.4(8)
C41 C37 C39 C28 -2.2(8)
C25 C28 C39 C37 -3.2(8)
C31 C28 C39 C37 176.1(5)
O7 C33 C41 C37 -179.8(5)
C25 C33 C41 C37 0.3(8)
C39 C37 C41 C33 3.6(9)
C45 O6 C43 O7 64.9(8)
C33 O7 C43 O6 69.3(7)
